data_4029297
loop_
_publ_author_name
'Yang, Li-Jun'
'Li, Shen'
'Wang, Shuai'
'Nie, Jing'
'Ma, Jun-An'

_publ_section_title
;
 Nucleophilic lewis base dependent addition reactions of allenoates with
 trifluoromethylated cyclic ketimines.
;
_journal_issue 8
_journal_name_full 'The Journal of organic chemistry'
_journal_page_first 3547
_journal_page_last 3558
_journal_paper_doi 10.1021/jo500356t
_journal_volume 79
_journal_year 2014
_chemical_formula_sum 'C23 H20 Cl F3 N2 O4'
_chemical_formula_weight 480.86
_chemical_name_systematic
; 
 ? 
;
_space_group_IT_number 14
_symmetry_cell_setting monoclinic
_symmetry_space_group_name_Hall '-P 2ybc'
_symmetry_space_group_name_H-M 'P 1 21/c 1'
_atom_sites_solution_hydrogens geom
_atom_sites_solution_primary direct
_atom_sites_solution_secondary difmap
_audit_creation_method SHELXL-97
_cell_angle_alpha 90.00
_cell_angle_beta 101.187(8)
_cell_angle_gamma 90.00
_cell_formula_units_Z 4
_cell_length_a 10.062(9)
_cell_length_b 12.589(11)
_cell_length_c 18.910(17)
_cell_measurement_reflns_used 3870
_cell_measurement_temperature 294(2)
_cell_measurement_theta_max 27.5
_cell_measurement_theta_min 3.2
_cell_volume 2350(4)
_computing_cell_refinement CRYSTALCLEAR
_computing_data_collection CRYSTALCLEAR
_computing_data_reduction CRYSTALCLEAR
_computing_molecular_graphics 'Bruker SHELXTL'
_computing_publication_material 'Bruker SHELXTL'
_computing_structure_refinement 'SHELXL-97 (Sheldrick, 1997)'
_computing_structure_solution 'SHELXS-97 (Sheldrick, 1990)'
_diffrn_ambient_temperature 294(2)
_diffrn_detector_area_resol_mean 13.6612
_diffrn_measured_fraction_theta_full 0.992
_diffrn_measured_fraction_theta_max 0.992
_diffrn_measurement_device_type 'RIGAKU MERCURY375R'
_diffrn_measurement_method 'profile data from \w-scans'
_diffrn_radiation_monochromator graphite
_diffrn_radiation_source 'fine-focus sealed tube'
_diffrn_radiation_type MoK\a
_diffrn_radiation_wavelength 0.71073
_diffrn_reflns_av_R_equivalents 0.0725
_diffrn_reflns_av_sigmaI/netI 0.0536
_diffrn_reflns_limit_h_max 11
_diffrn_reflns_limit_h_min -11
_diffrn_reflns_limit_k_max 14
_diffrn_reflns_limit_k_min -14
_diffrn_reflns_limit_l_max 22
_diffrn_reflns_limit_l_min -22
_diffrn_reflns_number 19340
_diffrn_reflns_theta_full 25.03
_diffrn_reflns_theta_max 25.03
_diffrn_reflns_theta_min 3.15
_exptl_absorpt_coefficient_mu 0.218
_exptl_absorpt_correction_T_max 0.9765
_exptl_absorpt_correction_T_min 0.9456
_exptl_absorpt_correction_type multi-scan
_exptl_crystal_colour COLORLESS
_exptl_crystal_density_diffrn 1.359
_exptl_crystal_density_method 'not measured'
_exptl_crystal_description BLOCK
_exptl_crystal_F_000 992
_exptl_crystal_size_max 0.26
_exptl_crystal_size_mid 0.14
_exptl_crystal_size_min 0.11
_refine_diff_density_max 0.255
_refine_diff_density_min -0.271
_refine_diff_density_rms 0.047
_refine_ls_extinction_coef 0.0022(15)
_refine_ls_extinction_expression Fc^*^=kFc[1+0.001xFc^2^\l^3^/sin(2\q)]^-1/4^
_refine_ls_extinction_method SHELXL
_refine_ls_goodness_of_fit_ref 1.022
_refine_ls_hydrogen_treatment constr
_refine_ls_matrix_type full
_refine_ls_number_parameters 301
_refine_ls_number_reflns 4105
_refine_ls_number_restraints 0
_refine_ls_restrained_S_all 1.022
_refine_ls_R_factor_all 0.0923
_refine_ls_R_factor_gt 0.0582
_refine_ls_shift/su_max 0.000
_refine_ls_shift/su_mean 0.000
_refine_ls_structure_factor_coef Fsqd
_refine_ls_weighting_details 'calc w=1/[\s^2^(Fo^2^)+(0.0822P)^2^+0.0000P] where P=(Fo^2^+2Fc^2^)/3'
_refine_ls_weighting_scheme calc
_refine_ls_wR_factor_gt 0.1450
_refine_ls_wR_factor_ref 0.1693
_reflns_number_gt 2313
_reflns_number_total 4105
_reflns_threshold_expression >2sigma(I)
_cod_data_source_file jo500356t_si_003.cif
_cod_data_source_block 120521
_cod_depositor_comments
;
The following automatic conversions were performed:

'_symmetry_cell_setting' value 'MONOCLINIC' changed to 'monoclinic'
according to
/usr/data/users/saulius/crontab/automatic-downloads/rss-feeds/ACS/lib/dictionaries/cif_core.dic
dictionary named 'cif_core.dic' version 2.4.2 from
2011-04-26.

'_exptl_absorpt_correction_type' value 'MULTI-SCAN'
changed to 'multi-scan' according to
/usr/data/users/saulius/crontab/automatic-downloads/rss-feeds/ACS/lib/dictionaries/cif_core.dic
dictionary named 'cif_core.dic' version 2.4.2 from
2011-04-26.

'_refine_ls_hydrogen_treatment' value 'CONSTR' changed
to 'constr' according to
/usr/data/users/saulius/crontab/automatic-downloads/rss-feeds/ACS/lib/dictionaries/cif_core.dic
dictionary named 'cif_core.dic' version 2.4.2 from 2011-04-26.

Automatic conversion script
Id: cif_fix_values 2281 2013-09-26 08:29:07Z andrius 

 Adding full bibliography for
 ./tmp-cod-update-bibliographies-12971/cifs/4029297.cif.
;
_cod_original_sg_symbol_H-M P2(1)/c
_cod_database_code 4029297

loop_
_symmetry_equiv_pos_as_xyz
'x, y, z'
'-x, y+1/2, -z+1/2'
'-x, -y, -z'
'x, -y-1/2, z-1/2'

loop_
_atom_site_label
_atom_site_type_symbol
_atom_site_fract_x
_atom_site_fract_y
_atom_site_fract_z
_atom_site_U_iso_or_equiv
_atom_site_adp_type
_atom_site_occupancy
_atom_site_symmetry_multiplicity
_atom_site_calc_flag
_atom_site_refinement_flags
C1 C 0.6807(4) 0.3650(3) 0.95327(18) 0.0770(10) Uani 1 1 d .
C2 C 0.5759(4) 0.3903(3) 0.89712(19) 0.0838(11) Uani 1 1 d .
H2 H 0.5141 0.4425 0.9038 0.101 Uiso 1 1 calc R
C3 C 0.5610(3) 0.3395(3) 0.83079(18) 0.0701(9) Uani 1 1 d .
H3 H 0.4893 0.3573 0.7937 0.084 Uiso 1 1 calc R
C4 C 0.6540(3) 0.2614(2) 0.81985(15) 0.0564(7) Uani 1 1 d .
C5 C 0.6996(3) 0.1080(2) 0.74752(15) 0.0560(7) Uani 1 1 d .
C6 C 0.8577(3) -0.0022(2) 0.83995(14) 0.0510(6) Uani 1 1 d .
C7 C 0.9140(3) 0.0629(2) 0.90782(15) 0.0558(7) Uani 1 1 d .
H7A H 1.0111 0.0565 0.9244 0.067 Uiso 1 1 calc R
H7B H 0.8657 0.0530 0.9470 0.067 Uiso 1 1 calc R
C8 C 0.8698(3) 0.1633(2) 0.86066(14) 0.0500(7) Uani 1 1 d .
C9 C 0.7628(3) 0.2386(2) 0.87656(14) 0.0526(7) Uani 1 1 d .
C10 C 0.7749(3) 0.2884(2) 0.94336(15) 0.0648(8) Uani 1 1 d .
H10 H 0.8455 0.2706 0.9810 0.078 Uiso 1 1 calc R
C11 C 0.9888(3) 0.2239(2) 0.84153(17) 0.0629(8) Uani 1 1 d .
C12 C 0.5344(3) 0.2392(2) 0.69000(16) 0.0653(8) Uani 1 1 d .
H12A H 0.4502 0.2551 0.7055 0.078 Uiso 1 1 calc R
H12B H 0.5174 0.1816 0.6553 0.078 Uiso 1 1 calc R
C13 C 0.5808(3) 0.3370(2) 0.65389(15) 0.0568(7) Uani 1 1 d .
C14 C 0.7006(3) 0.3340(2) 0.62771(16) 0.0636(8) Uani 1 1 d .
H14 H 0.7545 0.2735 0.6351 0.076 Uiso 1 1 calc R
C15 C 0.7413(3) 0.4185(3) 0.59111(17) 0.0686(8) Uani 1 1 d .
H15 H 0.8220 0.4143 0.5742 0.082 Uiso 1 1 calc R
C16 C 0.6635(3) 0.5095(3) 0.57924(15) 0.0629(8) Uani 1 1 d .
C17 C 0.5452(3) 0.5160(3) 0.60580(17) 0.0732(9) Uani 1 1 d .
H17 H 0.4926 0.5773 0.5989 0.088 Uiso 1 1 calc R
C18 C 0.5055(3) 0.4290(3) 0.64329(18) 0.0716(9) Uani 1 1 d .
H18 H 0.4261 0.4337 0.6614 0.086 Uiso 1 1 calc R
C19 C 0.6413(4) 0.6866(3) 0.5313(2) 0.0986(12) Uani 1 1 d .
H19A H 0.5509 0.6749 0.5049 0.148 Uiso 1 1 calc R
H19B H 0.6875 0.7349 0.5050 0.148 Uiso 1 1 calc R
H19C H 0.6375 0.7164 0.5776 0.148 Uiso 1 1 calc R
C20 C 0.8446(3) -0.1033(2) 0.82000(16) 0.0572(7) Uani 1 1 d .
H20 H 0.8052 -0.1201 0.7727 0.069 Uiso 1 1 calc R
C21 C 0.8913(3) -0.1889(2) 0.87139(19) 0.0637(8) Uani 1 1 d .
C22 C 0.8892(6) -0.3781(3) 0.8849(3) 0.143(2) Uani 1 1 d .
H22A H 0.9809 -0.3697 0.9119 0.172 Uiso 1 1 calc R
H22B H 0.8296 -0.3876 0.9190 0.172 Uiso 1 1 calc R
C23 C 0.8823(11) -0.4647(4) 0.8414(5) 0.247(5) Uani 1 1 d .
H23A H 0.7922 -0.4714 0.8136 0.371 Uiso 1 1 calc R
H23B H 0.9047 -0.5272 0.8704 0.371 Uiso 1 1 calc R
H23C H 0.9452 -0.4568 0.8096 0.371 Uiso 1 1 calc R
Cl1 Cl 0.69697(14) 0.43020(9) 1.03561(5) 0.1194(5) Uani 1 1 d .
F1 F 1.05198(19) 0.28230(15) 0.89686(11) 0.0881(6) Uani 1 1 d .
F2 F 1.08146(17) 0.15887(16) 0.82259(11) 0.0837(6) Uani 1 1 d .
F3 F 0.94896(19) 0.29059(15) 0.78572(10) 0.0847(6) Uani 1 1 d .
N1 N 0.6367(2) 0.20488(18) 0.75292(12) 0.0574(6) Uani 1 1 d .
N2 N 0.8133(2) 0.09146(17) 0.80096(12) 0.0528(6) Uani 1 1 d .
O1 O 0.7126(2) 0.58792(19) 0.54070(12) 0.0805(7) Uani 1 1 d .
O2 O 0.9560(2) -0.17810(16) 0.93207(13) 0.0747(6) Uani 1 1 d .
O3 O 0.8489(3) -0.28243(16) 0.84109(15) 0.0980(8) Uani 1 1 d .
O4 O 0.6609(2) 0.04147(16) 0.70065(11) 0.0739(6) Uani 1 1 d .

loop_
_atom_site_aniso_label
_atom_site_aniso_U_11
_atom_site_aniso_U_22
_atom_site_aniso_U_33
_atom_site_aniso_U_23
_atom_site_aniso_U_13
_atom_site_aniso_U_12
C1 0.103(3) 0.0654(19) 0.0664(19) 0.0019(17) 0.0272(19) 0.0308(19)
C2 0.096(3) 0.077(2) 0.084(2) 0.017(2) 0.032(2) 0.040(2)
C3 0.070(2) 0.073(2) 0.0679(19) 0.0122(17) 0.0136(16) 0.0243(16)
C4 0.0606(17) 0.0528(15) 0.0567(16) 0.0078(14) 0.0134(13) 0.0080(14)
C5 0.0600(17) 0.0522(16) 0.0556(16) 0.0061(14) 0.0105(14) -0.0064(14)
C6 0.0500(14) 0.0483(15) 0.0574(15) 0.0043(13) 0.0176(12) 0.0065(12)
C7 0.0612(16) 0.0473(15) 0.0594(16) 0.0061(13) 0.0125(13) 0.0101(13)
C8 0.0534(15) 0.0444(14) 0.0510(15) 0.0000(12) 0.0073(12) 0.0045(12)
C9 0.0598(16) 0.0446(14) 0.0532(15) 0.0025(13) 0.0104(13) 0.0051(13)
C10 0.080(2) 0.0585(17) 0.0559(17) 0.0074(14) 0.0131(15) 0.0161(15)
C11 0.0623(18) 0.0561(17) 0.0707(19) 0.0003(16) 0.0138(15) 0.0017(15)
C12 0.0567(17) 0.0735(19) 0.0627(17) 0.0124(16) 0.0042(14) 0.0014(15)
C13 0.0497(15) 0.0662(18) 0.0529(15) 0.0093(14) 0.0059(12) 0.0023(14)
C14 0.0583(17) 0.0646(18) 0.0686(19) 0.0063(15) 0.0136(15) 0.0129(15)
C15 0.0572(17) 0.079(2) 0.073(2) 0.0097(18) 0.0219(15) 0.0101(16)
C16 0.0583(17) 0.0710(19) 0.0589(16) 0.0093(16) 0.0104(14) -0.0040(15)
C17 0.0658(19) 0.071(2) 0.086(2) 0.0196(18) 0.0214(17) 0.0198(16)
C18 0.0545(17) 0.083(2) 0.082(2) 0.0203(18) 0.0251(16) 0.0148(16)
C19 0.093(3) 0.079(2) 0.120(3) 0.032(2) 0.011(2) -0.004(2)
C20 0.0572(16) 0.0498(16) 0.0653(17) -0.0008(14) 0.0141(14) 0.0003(13)
C21 0.0609(18) 0.0424(15) 0.090(2) -0.0016(16) 0.0192(17) 0.0006(14)
C22 0.210(6) 0.046(2) 0.157(5) 0.018(3) -0.003(4) -0.003(3)
C23 0.462(15) 0.062(3) 0.244(9) 0.029(4) 0.137(9) 0.046(6)
Cl1 0.1721(12) 0.1116(8) 0.0743(6) -0.0140(6) 0.0234(7) 0.0696(8)
F1 0.0777(12) 0.0784(13) 0.1034(14) -0.0161(11) 0.0058(11) -0.0201(10)
F2 0.0666(11) 0.0892(13) 0.1013(14) -0.0018(11) 0.0308(10) 0.0080(10)
F3 0.0793(12) 0.0803(12) 0.0970(14) 0.0306(11) 0.0233(11) -0.0034(10)
N1 0.0567(13) 0.0563(13) 0.0561(13) 0.0091(11) 0.0035(11) 0.0030(11)
N2 0.0602(14) 0.0437(12) 0.0525(12) -0.0001(10) 0.0059(11) 0.0028(10)
O1 0.0739(14) 0.0829(15) 0.0850(15) 0.0218(13) 0.0162(12) -0.0042(12)
O2 0.0803(15) 0.0618(13) 0.0790(15) 0.0094(12) 0.0077(12) 0.0031(11)
O3 0.131(2) 0.0423(12) 0.113(2) 0.0023(13) 0.0030(16) -0.0024(12)
O4 0.0913(15) 0.0619(12) 0.0629(12) -0.0056(11) 0.0009(11) -0.0092(12)

loop_
_atom_type_symbol
_atom_type_description
_atom_type_scat_dispersion_real
_atom_type_scat_dispersion_imag
_atom_type_scat_source
C C 0.0033 0.0016 'International Tables Vol C Tables 4.2.6.8 and 6.1.1.4'
H H 0.0000 0.0000 'International Tables Vol C Tables 4.2.6.8 and 6.1.1.4'
N N 0.0061 0.0033 'International Tables Vol C Tables 4.2.6.8 and 6.1.1.4'
O O 0.0106 0.0060 'International Tables Vol C Tables 4.2.6.8 and 6.1.1.4'
Cl Cl 0.1484 0.1585 'International Tables Vol C Tables 4.2.6.8 and 6.1.1.4'
F F 0.0171 0.0103 'International Tables Vol C Tables 4.2.6.8 and 6.1.1.4'

loop_
_geom_angle_atom_site_label_1
_geom_angle_atom_site_label_2
_geom_angle_atom_site_label_3
_geom_angle
C2 C1 C10 119.7(3)
C2 C1 Cl1 120.3(3)
C10 C1 Cl1 120.0(3)
C1 C2 C3 121.3(3)
C1 C2 H2 119.3
C3 C2 H2 119.3
C2 C3 C4 119.9(3)
C2 C3 H3 120.1
C4 C3 H3 120.1
C3 C4 C9 118.3(3)
C3 C4 N1 120.6(3)
C9 C4 N1 121.1(2)
O4 C5 N1 124.6(3)
O4 C5 N2 121.7(3)
N1 C5 N2 113.7(2)
C20 C6 N2 130.3(3)
C20 C6 C7 138.6(3)
N2 C6 C7 91.0(2)
C6 C7 C8 86.4(2)
C6 C7 H7A 114.3
C8 C7 H7A 114.3
C6 C7 H7B 114.3
C8 C7 H7B 114.3
H7A C7 H7B 111.4
N2 C8 C9 110.8(2)
N2 C8 C11 109.3(2)
C9 C8 C11 110.9(2)
N2 C8 C7 88.1(2)
C9 C8 C7 122.1(2)
C11 C8 C7 113.0(2)
C10 C9 C4 121.2(3)
C10 C9 C8 121.6(2)
C4 C9 C8 117.2(2)
C1 C10 C9 119.5(3)
C1 C10 H10 120.3
C9 C10 H10 120.3
F1 C11 F2 107.2(2)
F1 C11 F3 107.1(2)
F2 C11 F3 106.7(2)
F1 C11 C8 111.5(2)
F2 C11 C8 112.2(2)
F3 C11 C8 111.7(2)
N1 C12 C13 111.8(2)
N1 C12 H12A 109.3
C13 C12 H12A 109.3
N1 C12 H12B 109.3
C13 C12 H12B 109.3
H12A C12 H12B 107.9
C18 C13 C14 117.5(3)
C18 C13 C12 122.5(3)
C14 C13 C12 120.0(3)
C15 C14 C13 121.5(3)
C15 C14 H14 119.2
C13 C14 H14 119.2
C14 C15 C16 120.6(3)
C14 C15 H15 119.7
C16 C15 H15 119.7
O1 C16 C15 115.6(3)
O1 C16 C17 125.0(3)
C15 C16 C17 119.4(3)
C16 C17 C18 119.2(3)
C16 C17 H17 120.4
C18 C17 H17 120.4
C13 C18 C17 121.8(3)
C13 C18 H18 119.1
C17 C18 H18 119.1
O1 C19 H19A 109.5
O1 C19 H19B 109.5
H19A C19 H19B 109.5
O1 C19 H19C 109.5
H19A C19 H19C 109.5
H19B C19 H19C 109.5
C6 C20 C21 121.0(3)
C6 C20 H20 119.5
C21 C20 H20 119.5
O2 C21 O3 124.8(3)
O2 C21 C20 126.1(3)
O3 C21 C20 109.1(3)
C23 C22 O3 109.9(5)
C23 C22 H22A 109.7
O3 C22 H22A 109.7
C23 C22 H22B 109.7
O3 C22 H22B 109.7
H22A C22 H22B 108.2
C22 C23 H23A 109.5
C22 C23 H23B 109.5
H23A C23 H23B 109.5
C22 C23 H23C 109.5
H23A C23 H23C 109.5
H23B C23 H23C 109.5
C5 N1 C4 121.5(2)
C5 N1 C12 117.0(2)
C4 N1 C12 120.8(2)
C5 N2 C6 129.5(2)
C5 N2 C8 127.4(2)
C6 N2 C8 94.4(2)
C16 O1 C19 117.9(3)
C21 O3 C22 116.5(3)

loop_
_geom_bond_atom_site_label_1
_geom_bond_atom_site_label_2
_geom_bond_distance
C1 C2 1.381(5)
C1 C10 1.390(4)
C1 Cl1 1.740(4)
C2 C3 1.390(5)
C2 H2 0.9300
C3 C4 1.401(4)
C3 H3 0.9300
C4 C9 1.405(4)
C4 N1 1.433(4)
C5 O4 1.226(3)
C5 N1 1.387(4)
C5 N2 1.388(3)
C6 C20 1.326(4)
C6 N2 1.416(3)
C6 C7 1.536(4)
C7 C8 1.560(4)
C7 H7A 0.9700
C7 H7B 0.9700
C8 N2 1.472(3)
C8 C9 1.508(4)
C8 C11 1.522(4)
C9 C10 1.394(4)
C10 H10 0.9300
C11 F1 1.335(3)
C11 F2 1.340(3)
C11 F3 1.348(3)
C12 N1 1.478(4)
C12 C13 1.524(4)
C12 H12A 0.9700
C12 H12B 0.9700
C13 C18 1.378(4)
C13 C14 1.390(4)
C14 C15 1.374(4)
C14 H14 0.9300
C15 C16 1.381(4)
C15 H15 0.9300
C16 O1 1.374(3)
C16 C17 1.381(4)
C17 C18 1.404(4)
C17 H17 0.9300
C18 H18 0.9300
C19 O1 1.428(4)
C19 H19A 0.9600
C19 H19B 0.9600
C19 H19C 0.9600
C20 C21 1.467(4)
C20 H20 0.9300
C21 O2 1.212(4)
C21 O3 1.342(4)
C22 C23 1.359(7)
C22 O3 1.473(5)
C22 H22A 0.9700
C22 H22B 0.9700
C23 H23A 0.9600
C23 H23B 0.9600
C23 H23C 0.9600

loop_
_geom_torsion_atom_site_label_1
_geom_torsion_atom_site_label_2
_geom_torsion_atom_site_label_3
_geom_torsion_atom_site_label_4
_geom_torsion
C10 C1 C2 C3 1.1(6)
Cl1 C1 C2 C3 179.8(3)
C1 C2 C3 C4 -0.5(5)
C2 C3 C4 C9 -1.6(5)
C2 C3 C4 N1 177.2(3)
C20 C6 C7 C8 179.6(4)
N2 C6 C7 C8 -2.90(19)
C6 C7 C8 N2 2.79(19)
C6 C7 C8 C9 116.3(3)
C6 C7 C8 C11 -107.3(2)
C3 C4 C9 C10 3.1(4)
N1 C4 C9 C10 -175.6(3)
C3 C4 C9 C8 -173.4(3)
N1 C4 C9 C8 7.9(4)
N2 C8 C9 C10 157.9(2)
C11 C8 C9 C10 -80.5(3)
C7 C8 C9 C10 56.7(4)
N2 C8 C9 C4 -25.6(3)
C11 C8 C9 C4 96.0(3)
C7 C8 C9 C4 -126.9(3)
C2 C1 C10 C9 0.4(5)
Cl1 C1 C10 C9 -178.3(2)
C4 C9 C10 C1 -2.6(4)
C8 C9 C10 C1 173.8(3)
N2 C8 C11 F1 -173.8(2)
C9 C8 C11 F1 63.7(3)
C7 C8 C11 F1 -77.5(3)
N2 C8 C11 F2 -53.5(3)
C9 C8 C11 F2 -176.0(2)
C7 C8 C11 F2 42.8(3)
N2 C8 C11 F3 66.3(3)
C9 C8 C11 F3 -56.1(3)
C7 C8 C11 F3 162.6(2)
N1 C12 C13 C18 -124.2(3)
N1 C12 C13 C14 58.3(4)
C18 C13 C14 C15 -1.5(4)
C12 C13 C14 C15 176.1(3)
C13 C14 C15 C16 0.0(5)
C14 C15 C16 O1 -178.6(3)
C14 C15 C16 C17 1.3(5)
O1 C16 C17 C18 178.8(3)
C15 C16 C17 C18 -1.1(5)
C14 C13 C18 C17 1.7(5)
C12 C13 C18 C17 -175.8(3)
C16 C17 C18 C13 -0.4(5)
N2 C6 C20 C21 -175.9(3)
C7 C6 C20 C21 0.8(5)
C6 C20 C21 O2 -7.9(5)
C6 C20 C21 O3 171.0(3)
O4 C5 N1 C4 157.4(3)
N2 C5 N1 C4 -22.6(4)
O4 C5 N1 C12 -13.3(4)
N2 C5 N1 C12 166.8(2)
C3 C4 N1 C5 -160.1(3)
C9 C4 N1 C5 18.7(4)
C3 C4 N1 C12 10.2(4)
C9 C4 N1 C12 -171.1(3)
C13 C12 N1 C5 -113.1(3)
C13 C12 N1 C4 76.1(3)
O4 C5 N2 C6 -40.1(4)
N1 C5 N2 C6 139.9(3)
O4 C5 N2 C8 -179.1(3)
N1 C5 N2 C8 0.9(4)
C20 C6 N2 C5 32.4(5)
C7 C6 N2 C5 -145.4(3)
C20 C6 N2 C8 -179.1(3)
C7 C6 N2 C8 3.1(2)
C9 C8 N2 C5 22.7(3)
C11 C8 N2 C5 -99.8(3)
C7 C8 N2 C5 146.5(3)
C9 C8 N2 C6 -126.8(2)
C11 C8 N2 C6 110.7(2)
C7 C8 N2 C6 -3.0(2)
C15 C16 O1 C19 -175.6(3)
C17 C16 O1 C19 4.4(5)
O2 C21 O3 C22 -2.3(5)
C20 C21 O3 C22 178.8(4)
C23 C22 O3 C21 -158.9(6)
